data_7246440
loop_
_publ_author_name
'Vishnevskiy, Yury V.'
'Otlyotov, Arseniy A.'
'Lamm, Jan-Hendrik'
'Stammler, Hans-Georg'
'Girichev, Georgiy V.'
'Mitzel, Norbert W.'

_publ_section_title
;
 Accurate single crystal and gas-phase molecular structures of
 acenaphthene: a starting point in the search for the longest C-C bond.
;
_journal_issue 16
_journal_name_full 'Physical chemistry chemical physics : PCCP'
_journal_page_first 11464
_journal_page_last 11476
_journal_paper_doi 10.1039/d2cp05613e
_journal_volume 25
_journal_year 2023
_chemical_absolute_configuration unk
_chemical_formula_moiety 'C12 H10'
_chemical_formula_sum 'C12 H10'
_chemical_formula_weight 154.213
_chemical_name_common Acenaphthene
_space_group_crystal_system orthorhombic
_space_group_IT_number 26
_space_group_name_Hall 'P 2c -2'
_space_group_name_H-M_alt 'P m c 21'
_symmetry_Int_Tables_number 26
_atom_sites_solution_primary dual
_audit_creation_date 2022-10-05
_audit_creation_method
;
Olex2 1.5-alpha
(compiled 2022.06.10 svn.r3fa896fb for OlexSys, GUI svn.r6535)
;
_audit_update_record
;
2022-10-05 deposited with the CCDC.	2023-03-15 downloaded from the CCDC.
;
_cell_angle_alpha 90
_cell_angle_beta 90
_cell_angle_gamma 90
_cell_formula_units_Z 4
_cell_length_a 14.0080(8)
_cell_length_b 8.2826(4)
_cell_length_c 7.2443(4)
_cell_measurement_reflns_used 7774
_cell_measurement_temperature 317.5(1)
_cell_measurement_theta_max 38.0250
_cell_measurement_theta_min 3.6840
_cell_volume 840.50(8)
_computing_cell_refinement 'CrysAlisPro 1.171.39.15e (Rigaku OD, 2015)'
_computing_data_collection 'CrysAlisPro 1.171.39.15e (Rigaku OD, 2015)'
_computing_data_reduction 'CrysAlisPro 1.171.39.15e (Rigaku OD, 2015)'
_computing_molecular_graphics 'Olex2 1.5-alpha (Dolomanov et al., 2009)'
_computing_publication_material 'Olex2 1.5-alpha (Dolomanov et al., 2009)'
_computing_structure_refinement 'olex2.refine 1.5-alpha (Bourhis et al., 2015)'
_computing_structure_solution 'ShelXT (Sheldrick, 2015)'
_diffrn_ambient_temperature 317.50(10)
_diffrn_detector_area_resol_mean 5.3114
_diffrn_detector_type Atlas
_diffrn_measured_fraction_theta_full 0.9954
_diffrn_measured_fraction_theta_max 0.9971
_diffrn_measurement_details
;
List of Runs (angles in degrees, time in seconds):

  # Type    Start    End  Width  t~exp~   \w     \q     \k     \f   Frames
#--------------------------------------------------------------------------
  1  \w   -112.00 -11.00   1.00   22.50    --  -41.46 -77.00 120.00  101
  2  \w   -125.00 -81.00   1.00   22.50    --  -41.46 178.00-180.00   44
  3  \w    -45.00 -10.00   1.00   22.50    --  -41.46 -81.00-101.99   35
  4  \w    -41.00 -10.00   1.00   22.50    --  -41.46 -81.00 -56.03   31
  5  \w   -118.00 -59.00   1.00   22.50    --  -41.46-178.00  90.00   59
  6  \w    -44.00 -16.00   1.00   22.50    --  -41.46 -57.00 150.00   28
  7  \w   -125.00 -55.00   1.00   22.50    --  -41.46 178.00 -90.00   70
  8  \w    -99.00 -11.00   1.00   22.50    --  -41.46 -77.00  30.00   88
  9  \w     13.00 114.00   1.00   22.50    --   42.24  77.00-120.00  101
 10  \w     11.00 107.00   1.00   22.50    --   42.24  19.00-120.00   96
 11  \w      9.00 118.00   1.00   22.50    --   42.24  19.00  30.00  109
 12  \w     12.00 100.00   1.00   22.50    --   42.24-133.00 178.00   88
 13  \w    -34.00  76.00   1.00   22.50    --   42.24 -19.00-150.00  110
 14  \w    -20.00  32.00   1.00   22.50    --   42.24 -57.00  60.00   52
;
_diffrn_measurement_device 'four-circle diffractometer'
_diffrn_measurement_device_type 'SuperNova, Dual, Cu at home/near, Atlas'
_diffrn_measurement_method '\w scans'
_diffrn_radiation_type 'Mo K\a'
_diffrn_radiation_wavelength 0.71073
_diffrn_reflns_av_R_equivalents 0.0337
_diffrn_reflns_av_unetI/netI 0.0164
_diffrn_reflns_Laue_measured_fraction_full 0.9954
_diffrn_reflns_Laue_measured_fraction_max 0.9971
_diffrn_reflns_limit_h_max 19
_diffrn_reflns_limit_h_min -19
_diffrn_reflns_limit_k_max 11
_diffrn_reflns_limit_k_min -11
_diffrn_reflns_limit_l_max 10
_diffrn_reflns_limit_l_min -10
_diffrn_reflns_number 21327
_diffrn_reflns_point_group_measured_fraction_full 0.9943
_diffrn_reflns_point_group_measured_fraction_max 0.9961
_diffrn_reflns_theta_full 25.2417
_diffrn_reflns_theta_max 30.03
_diffrn_reflns_theta_min 2.46
_exptl_absorpt_coefficient_mu 0.069
_exptl_absorpt_correction_T_max 1.000
_exptl_absorpt_correction_T_min 0.690
_exptl_absorpt_correction_type gaussian
_exptl_absorpt_process_details
;
CrysAlisPro 1.171.39.15e (Rigaku Oxford Diffraction, 2015)
Numerical absorption correction based on gaussian integration over
			a multifaceted crystal model
Empirical absorption correction using spherical harmonics,
 implemented in SCALE3 ABSPACK scaling algorithm.
;
_exptl_crystal_colour 'clear colourless'
_exptl_crystal_colour_lustre clear
_exptl_crystal_colour_primary colourless
_exptl_crystal_density_diffrn 1.219
_exptl_crystal_description block
_exptl_crystal_F_000 328.165
_exptl_crystal_size_max 0.607
_exptl_crystal_size_mid 0.279
_exptl_crystal_size_min 0.22
_refine_diff_density_max 0.1247
_refine_diff_density_min -0.0792
_refine_diff_density_rms 0.0207
_refine_ls_abs_structure_details 'Hooft, R.W.W., Straver, L.H., Spek, A.L. (2010). J. Appl. Cryst., 43, 665-668.'
_refine_ls_abs_structure_Flack -4(3)
_refine_ls_d_res_high 0.7101
_refine_ls_d_res_low 8.2826
_refine_ls_extinction_coef 0.0309
_refine_ls_extinction_expression Fc^*^=kFc[1+0.001xFc^2^\l^3^/sin(2\q)]^-1/4^
_refine_ls_goodness_of_fit_ref 1.1296
_refine_ls_hydrogen_treatment refall
_refine_ls_matrix_type full
_refine_ls_number_constraints 0
_refine_ls_number_parameters 206
_refine_ls_number_reflns 2549
_refine_ls_number_restraints 1
_refine_ls_restrained_S_all 1.1296
_refine_ls_R_factor_all 0.0298
_refine_ls_R_factor_gt 0.0255
_refine_ls_shift/su_max -0.0004
_refine_ls_shift/su_mean 0.0000
_refine_ls_structure_factor_coef Fsqd
_refine_ls_weighting_details 'w=1/[\s^2^(Fo^2^)+(0.0215P)^2^+0.0276P] where P=(Fo^2^+2Fc^2^)/3'
_refine_ls_weighting_scheme calc
_refine_ls_wR_factor_gt 0.0588
_refine_ls_wR_factor_ref 0.0611
_reflns_Friedel_coverage 0.995
_reflns_limit_h_max 19
_reflns_limit_h_min -19
_reflns_limit_k_max 11
_reflns_limit_k_min -11
_reflns_limit_l_max 10
_reflns_limit_l_min -10
_reflns_number_gt 2301
_reflns_number_total 2549
_reflns_threshold_expression I>=2u(I)
_cod_data_source_file d2cp05613e3.cif
_cod_data_source_block ACE_317K
_cod_depositor_comments 'Adding full bibliography for 7246440--7246442.cif.'
_cod_original_cell_volume 840.51(8)
_cod_original_sg_symbol_Hall ' P 2c -2'
_cod_database_code 7246440
_olex2_refinement_description
;
;
_olex2_submission_special_instructions 'No special instructions were received'
_oxdiff_exptl_absorpt_empirical_details
;
Empirical correction (ABSPACK) includes:
- Absorption correction using spherical harmonics
- Frame scaling
- Detector area scaling
;

loop_
_space_group_symop_id
_space_group_symop_operation_xyz
1 x,y,z
2 -x,-y,z+1/2
3 -x,y,z
4 x,-y,z+1/2

loop_
_atom_site_label
_atom_site_type_symbol
_atom_site_fract_x
_atom_site_fract_y
_atom_site_fract_z
_atom_site_U_iso_or_equiv
_atom_site_adp_type
_atom_site_occupancy
_atom_site_site_symmetry_order
_atom_site_refinement_flags_posn
_atom_site_refinement_flags_adp
_atom_site_refinement_flags_occupancy
C1 C 0.58330(6) 0.28810(10) 0.74401(11) 0.04547(18) Uani 1.000000 1 . . .
C2 C 0.66978(7) 0.25173(12) 0.66751(14) 0.0556(2) Uani 1.000000 1 . . .
H2 H 0.7379(8) 0.2821(15) 0.733(2) 0.086(3) Uani 1.000000 1 . . .
C3 C 0.67193(8) 0.17087(13) 0.49554(15) 0.0603(3) Uani 1.000000 1 . . .
H3 H 0.7407(9) 0.1454(18) 0.437(2) 0.095(4) Uani 1.000000 1 . . .
C4 C 0.59065(8) 0.12784(12) 0.40249(15) 0.0575(2) Uani 1.000000 1 . . .
H4 H 0.5968(9) 0.0683(16) 0.2706(17) 0.090(4) Uani 1.000000 1 . . .
C5 C 0.5 0.16356(13) 0.47862(16) 0.0440(2) Uani 1.000000 2 S T P
C6 C 0.5 0.24345(12) 0.64901(14) 0.0383(2) Uani 1.000000 2 S T P
C7 C 0.55539(8) 0.37217(17) 0.92060(18) 0.0681(3) Uani 1.000000 1 . . .
H7a H 0.5842(11) 0.309(3) 1.0400(17) 0.121(6) Uani 1.000000 1 . . .
H7b H 0.5841(9) 0.496(2) 0.928(3) 0.140(7) Uani 1.000000 1 . . .
C8 C 0.91663(5) 0.54048(9) 0.58161(12) 0.04187(16) Uani 1.000000 1 . . .
C9 C 0.82998(6) 0.61665(12) 0.58084(16) 0.0549(2) Uani 1.000000 1 . . .
H9 H 0.7642(6) 0.5500(14) 0.580(2) 0.086(3) Uani 1.000000 1 . . .
C10 C 0.82755(7) 0.78744(13) 0.58048(18) 0.0625(2) Uani 1.000000 1 . . .
H10 H 0.7565(8) 0.8461(14) 0.579(2) 0.095(4) Uani 1.000000 1 . . .
C11 C 0.90919(7) 0.87935(12) 0.58105(18) 0.0613(2) Uani 1.000000 1 . . .
H11 H 0.9067(7) 1.0082(15) 0.585(3) 0.097(4) Uani 1.000000 1 . . .
C12 C 1.0 0.80381(13) 0.58117(19) 0.0482(2) Uani 1.000000 2 S T P
C13 C 1.0 0.63486(12) 0.58132(15) 0.03875(19) Uani 1.000000 2 S T P
C14 C 0.94454(6) 0.36468(9) 0.58147(16) 0.04758(17) Uani 1.000000 1 . . .
H14a H 0.9154(8) 0.3053(14) 0.461(2) 0.073(3) Uani 1.000000 1 . . .
H14b H 0.9178(7) 0.3064(14) 0.7033(19) 0.074(4) Uani 1.000000 1 . . .

loop_
_atom_site_aniso_label
_atom_site_aniso_U_11
_atom_site_aniso_U_22
_atom_site_aniso_U_33
_atom_site_aniso_U_12
_atom_site_aniso_U_13
_atom_site_aniso_U_23
C1 0.0500(4) 0.0412(4) 0.0452(4) -0.0036(3) -0.0047(4) 0.0022(3)
C2 0.0454(5) 0.0582(5) 0.0632(6) -0.0035(4) -0.0020(4) 0.0123(5)
H2 0.059(7) 0.112(10) 0.086(9) -0.007(7) -0.012(7) 0.017(8)
C3 0.0529(6) 0.0602(5) 0.0677(6) 0.0095(5) 0.0148(5) 0.0086(5)
H3 0.087(10) 0.091(9) 0.107(10) 0.015(7) 0.031(9) 0.003(8)
C4 0.0705(6) 0.0489(5) 0.0532(5) 0.0085(4) 0.0130(5) -0.0053(4)
H4 0.121(10) 0.091(10) 0.058(9) 0.020(7) 0.009(6) -0.009(7)
C5 0.0548(6) 0.0346(5) 0.0426(5) -0.000000 -0.000000 -0.0037(4)
C6 0.0441(5) 0.0316(4) 0.0392(5) -0.000000 -0.000000 0.0004(4)
C7 0.0789(7) 0.0746(7) 0.0507(5) -0.0045(6) -0.0092(5) -0.0168(5)
H7a 0.172(17) 0.147(16) 0.045(10) -0.011(10) -0.010(8) 0.005(8)
H7b 0.164(13) 0.084(10) 0.172(18) -0.033(10) 0.010(11) -0.082(13)
C8 0.0470(4) 0.0408(4) 0.0378(3) -0.0016(3) -0.0015(4) 0.0022(3)
C9 0.0461(4) 0.0600(5) 0.0584(4) 0.0030(4) -0.0015(5) 0.0074(5)
H9 0.038(5) 0.098(8) 0.122(9) -0.001(6) -0.014(7) 0.019(9)
C10 0.0605(5) 0.0602(5) 0.0668(5) 0.0181(5) 0.0018(6) 0.0067(5)
H10 0.064(7) 0.094(8) 0.129(11) 0.041(6) -0.004(10) -0.001(10)
C11 0.0764(6) 0.0410(4) 0.0664(5) 0.0147(4) 0.0006(6) 0.0019(4)
H11 0.115(9) 0.044(6) 0.131(10) 0.019(6) 0.010(9) 0.005(8)
C12 0.0627(6) 0.0340(5) 0.0478(5) -0.000000 -0.000000 0.0009(5)
C13 0.0482(5) 0.0338(4) 0.0343(4) -0.000000 -0.000000 0.0012(4)
C14 0.0606(4) 0.0376(3) 0.0446(4) -0.0064(3) -0.0021(5) 0.0016(4)
H14a 0.089(9) 0.060(7) 0.071(8) -0.016(6) -0.018(7) -0.016(7)
H14b 0.073(8) 0.066(8) 0.083(10) -0.009(5) 0.022(7) 0.019(7)

loop_
_atom_type_symbol
_atom_type_scat_dispersion_real
_atom_type_scat_dispersion_imag
_atom_type_scat_source
_atom_type_scat_dispersion_source
C 0.00347 0.00161 'NoSpherA2: Chem.Sci. 2021, DOI:10.1039/D0SC05526C' 'Henke, Gullikson and Davis, At. Data and Nucl. Data Tables, 1993, 54, 2'
H 0.00000 0.00000 'NoSpherA2: Chem.Sci. 2021, DOI:10.1039/D0SC05526C' 'Henke, Gullikson and Davis, At. Data and Nucl. Data Tables, 1993, 54, 2'

loop_
_exptl_crystal_face_index_h
_exptl_crystal_face_index_k
_exptl_crystal_face_index_l
_exptl_crystal_face_perp_dist
1 0 0 0.1098
-1 0 0 0.1098
0 0 -1 0.3032
0 0 1 0.3032
0 1 0 0.1393
0 -1 0 0.1393

loop_
_geom_angle_atom_site_label_1
_geom_angle_atom_site_label_2
_geom_angle_atom_site_label_3
_geom_angle
_geom_angle_site_symmetry_1
_geom_angle_site_symmetry_3
_geom_angle_publ_flag
C6 C1 C2 118.69(9) 3_655 . ?
C7 C1 C2 132.53(8) . . ?
C7 C1 C6 108.78(8) . 3_655 ?
H2 C2 C1 123.1(8) . . ?
C3 C2 C1 118.72(10) . . ?
C3 C2 H2 118.2(8) . . ?
H3 C3 C2 117.3(8) . . ?
C4 C3 C2 122.59(10) . . ?
C4 C3 H3 120.1(8) . . ?
H4 C4 C3 119.3(7) . . ?
C5 C4 C3 119.95(10) 3_655 . ?
C5 C4 H4 120.8(7) 3_655 . ?
C4 C5 C4 127.53(13) . 3_655 ?
C6 C5 C4 116.24(6) . 3_655 ?
C6 C5 C4 116.24(6) . . ?
C1 C6 C1 112.39(10) . 3_655 ?
C5 C6 C1 123.80(5) . 3_655 ?
C5 C6 C1 123.80(5) . . ?
C7 C7 C1 105.03(4) 3_655 . ?
H7a C7 C1 110.8(10) . . ?
H7b C7 C1 112.3(10) . . ?
H7b C7 H7a 105.7(14) . . ?
C13 C8 C9 118.74(8) . . ?
C14 C8 C9 132.49(7) . . ?
C14 C8 C13 108.77(6) . . ?
H9 C9 C8 121.6(6) . . ?
C10 C9 C8 118.85(9) . . ?
C10 C9 H9 119.5(6) . . ?
H10 C10 C9 117.4(7) . . ?
C11 C10 C9 122.27(9) . . ?
C11 C10 H10 120.3(7) . . ?
H11 C11 C10 121.8(6) . . ?
C12 C11 C10 120.16(9) . . ?
C12 C11 H11 118.1(6) . . ?
C11 C12 C11 127.62(11) 3_755 . ?
C13 C12 C11 116.19(6) . 3_755 ?
C13 C12 C11 116.19(6) . . ?
C8 C13 C8 112.40(9) 3_755 . ?
C12 C13 C8 123.80(4) . 3_755 ?
C12 C13 C8 123.80(4) . . ?
C14 C14 C8 105.03(4) 3_755 . ?
H14a C14 C8 109.9(6) . . ?
H14b C14 C8 110.1(6) . . ?
H14b C14 H14a 109.2(8) . . ?

loop_
_geom_bond_atom_site_label_1
_geom_bond_atom_site_label_2
_geom_bond_distance
_geom_bond_site_symmetry_2
_geom_bond_publ_flag
C1 C2 1.3658(12) . ?
C1 C6 1.4043(10) 3_655 ?
C1 C7 1.5081(15) . ?
C2 H2 1.095(11) . ?
C2 C3 1.4148(14) . ?
C3 H3 1.074(12) . ?
C3 C4 1.3703(16) . ?
C4 H4 1.079(12) . ?
C4 C5 1.4157(11) 3_655 ?
C5 C6 1.4006(14) . ?
C7 C7 1.552(2) 3_655 ?
C7 H7a 1.089(15) . ?
C7 H7b 1.105(17) . ?
C8 C9 1.3680(11) . ?
C8 C13 1.4053(9) . ?
C8 C14 1.5076(11) . ?
C9 H9 1.074(10) . ?
C9 C10 1.4150(13) . ?
C10 H10 1.107(10) . ?
C10 C11 1.3739(14) . ?
C11 H11 1.068(12) . ?
C11 C12 1.4176(10) . ?
C12 C13 1.3993(14) . ?
C14 C14 1.5539(18) 3_755 ?
C14 H14a 1.083(12) . ?
C14 H14b 1.073(12) . ?

loop_
_geom_torsion_atom_site_label_1
_geom_torsion_atom_site_label_2
_geom_torsion_atom_site_label_3
_geom_torsion_atom_site_label_4
_geom_torsion
_geom_torsion_site_symmetry_1
_geom_torsion_site_symmetry_2
_geom_torsion_site_symmetry_3
_geom_torsion_site_symmetry_4
_geom_torsion_publ_flag
C1 C2 C3 C4 0.13(11) . . . . ?
C1 C6 C1 C2 179.86(10) 3_655 . . . ?
C1 C6 C1 C7 -0.31(10) 3_655 . . . ?
C1 C6 C5 C4 179.97(9) 3_655 . . . ?
C1 C6 C5 C4 0.05(12) . 3_655 3_655 . ?
C1 C7 C7 C1 0.00(13) . . 3_655 3_655 ?
C2 C3 C4 C5 -0.30(11) . . . 3_655 ?
C3 C4 C5 C4 -179.78(12) . . 3_655 3_655 ?
C3 C4 C5 C6 0.21(12) . . 3_655 3_655 ?
C8 C9 C10 C11 -0.07(14) . . . . ?
C8 C13 C8 C9 179.81(11) . . 3_755 3_755 ?
C8 C13 C8 C14 0.20(10) . . 3_755 3_755 ?
C8 C13 C12 C11 -0.08(14) . . . . ?
C8 C13 C12 C11 179.94(12) . . . 3_755 ?
C8 C14 C14 C8 0.00(12) . . 3_755 3_755 ?
C9 C10 C11 C12 0.30(14) . . . . ?
C10 C11 C12 C11 179.75(16) . . . 3_755 ?
C10 C11 C12 C13 -0.22(16) . . . . ?
